data_4513279
loop_
_publ_author_name
'Gu\'nka, Piotr A.'
'Dranka, Maciej'
'Hanfland, Michael'
'Dziubek, Kamil F.'
'Katrusiak, Andrzej'
'Zachara, Janusz'

_publ_section_title
;
 Cascade of High-Pressure Transitions of Claudetite II and the First Polar
 Phase of Arsenic(III) Oxide
;
_journal_issue 8
_journal_name_full 'Crystal Growth &amp; Design'
_journal_page_first 3950
_journal_paper_doi 10.1021/acs.cgd.5b00567
_journal_volume 15
_journal_year 2015
_chemical_formula_moiety 'As2 O3'
_chemical_formula_sum 'As2 O3'
_chemical_formula_weight 197.84
_space_group_crystal_system monoclinic
_space_group_IT_number 14
_space_group_name_Hall '-P 2yn'
_space_group_name_H-M_alt 'P 1 21/n 1'
_symmetry_space_group_name_Hall '-P 2yn'
_symmetry_space_group_name_H-M 'P 1 21/n 1'
_atom_sites_solution_primary direct
_audit_creation_date 2015-02-02
_audit_creation_method
;
Olex2 1.2-beta
(compiled 2014.11.28 svn.r3107 for OlexSys, GUI svn.r4998)
;
_cell_angle_alpha 90
_cell_angle_beta 102.155(14)
_cell_angle_gamma 90
_cell_formula_units_Z 4
_cell_length_a 7.9615(4)
_cell_length_b 4.53586(14)
_cell_length_c 8.911(3)
_cell_measurement_pressure 7.4e5(5)
_cell_measurement_reflns_used 436
_cell_measurement_temperature 293(2)
_cell_measurement_theta_max 20.5460
_cell_measurement_theta_min 2.9490
_cell_volume 314.58(11)
_computing_cell_refinement
;
CrysAlisPro, Agilent Technologies,
Version 1.171.37.35 (release 13-08-2014 CrysAlis171 .NET)
(compiled Aug 13 2014,18:06:01)
;
_computing_data_collection
;
CrysAlisPro, Agilent Technologies,
Version 1.171.37.35 (release 13-08-2014 CrysAlis171 .NET)
(compiled Aug 13 2014,18:06:01)
;
_computing_data_reduction
;
CrysAlisPro, Agilent Technologies,
Version 1.171.37.35 (release 13-08-2014 CrysAlis171 .NET)
(compiled Aug 13 2014,18:06:01)
;
_computing_molecular_graphics 'Olex2 (Dolomanov et al., 2009)'
_computing_publication_material 'Olex2 (Dolomanov et al., 2009)'
_computing_structure_refinement 'ShelXL (Sheldrick, 2008)'
_computing_structure_solution 'ShelXT (Sheldrick, 2015)'
_diffrn_ambient_environment He
_diffrn_ambient_pressure 7.4e5(5)
_diffrn_ambient_temperature 293(2)
_diffrn_detector 'CCD plate'
_diffrn_measured_fraction_theta_full 0.444
_diffrn_measured_fraction_theta_max 0.266
_diffrn_measurement_details
;
  1 phi    142.00  218.00   0.5000    1.0000
omega____ theta____ kappa____ phi______ frames
   0.0000    0.0000    0.0000     -     152
;
_diffrn_measurement_device 'abstract diffractometer'
_diffrn_measurement_device_type 'MAR-CrysAlisPro-abstract goniometer: imported MAR images'
_diffrn_measurement_method '\p scans'
_diffrn_orient_matrix_UB_11 0.0097067000
_diffrn_orient_matrix_UB_12 -0.0081001000
_diffrn_orient_matrix_UB_13 0.0473782000
_diffrn_orient_matrix_UB_21 0.0318410000
_diffrn_orient_matrix_UB_22 -0.0712462000
_diffrn_orient_matrix_UB_23 -0.0024593000
_diffrn_orient_matrix_UB_31 0.0415172000
_diffrn_orient_matrix_UB_32 0.0565303000
_diffrn_orient_matrix_UB_33 0.0036861000
_diffrn_radiation_monochromator synchrotron
_diffrn_radiation_probe x-ray
_diffrn_radiation_wavelength 0.41427
_diffrn_reflns_av_R_equivalents 0.0464
_diffrn_reflns_av_unetI/netI 0.0403
_diffrn_reflns_laue_measured_fraction_full 0.444
_diffrn_reflns_laue_measured_fraction_max 0.266
_diffrn_reflns_limit_h_max 13
_diffrn_reflns_limit_h_min -13
_diffrn_reflns_limit_k_max 7
_diffrn_reflns_limit_k_min -7
_diffrn_reflns_limit_l_max 5
_diffrn_reflns_limit_l_min -7
_diffrn_reflns_number 878
_diffrn_reflns_point_group_measured_fraction_full 0.444
_diffrn_reflns_point_group_measured_fraction_max 0.266
_diffrn_reflns_theta_full 14.392
_diffrn_reflns_theta_max 20.544
_diffrn_reflns_theta_min 2.951
_diffrn_source synchrotron
_exptl_absorpt_coefficient_mu 4.826
_exptl_absorpt_correction_T_max 1.00000
_exptl_absorpt_correction_T_min 0.63134
_exptl_absorpt_correction_type multi-scan
_exptl_absorpt_process_details
;
CrysAlisPro, Agilent Technologies,
Version 1.171.37.35 (release 13-08-2014 CrysAlis171 .NET)
(compiled Aug 13 2014,18:06:01)
Empirical absorption correction using spherical harmonics,
 implemented in SCALE3 ABSPACK scaling algorithm.
;
_exptl_crystal_density_diffrn 4.177
_exptl_crystal_description block
_exptl_crystal_F_000 360
_exptl_crystal_size_max 0.05
_exptl_crystal_size_mid 0.04
_exptl_crystal_size_min 0.03
_refine_diff_density_max 0.658
_refine_diff_density_min -0.723
_refine_diff_density_rms 0.198
_refine_ls_extinction_method none
_refine_ls_goodness_of_fit_ref 1.201
_refine_ls_hydrogen_treatment undef
_refine_ls_matrix_type full
_refine_ls_number_parameters 46
_refine_ls_number_reflns 426
_refine_ls_number_restraints 0
_refine_ls_restrained_S_all 1.201
_refine_ls_R_factor_all 0.0362
_refine_ls_R_factor_gt 0.0338
_refine_ls_shift/su_max 0.000
_refine_ls_shift/su_mean 0.000
_refine_ls_structure_factor_coef Fsqd
_refine_ls_weighting_details 'w=1/[\s^2^(Fo^2^)+(0.0480P)^2^+0.3110P] where P=(Fo^2^+2Fc^2^)/3'
_refine_ls_weighting_scheme calc
_refine_ls_wR_factor_gt 0.0823
_refine_ls_wR_factor_ref 0.0897
_reflns_Friedel_coverage 0.000
_reflns_number_gt 399
_reflns_number_total 426
_reflns_threshold_expression 'I > 2\s(I)'
_cod_data_source_file cg5b00567_si_002.cif
_cod_data_source_block mclau2_003
_cod_depositor_comments 'Adding full bibliography for 4513277--4513300.cif.'
_cod_original_cell_volume 314.59(11)
_cod_database_code 4513279
_shelx_space_group_comment
;
The symmetry employed for this shelxl refinement is uniquely defined
by the following loop, which should always be used as a source of
symmetry information in preference to the above space-group names.
They are only intended as comments.
;
_olex2_refinement_description
;
;
_shelx_shelxl_version_number 2014/7
_olex2_submission_special_instructions 'No special instructions were received'

loop_
_space_group_symop_operation_xyz
'x, y, z'
'-x+1/2, y+1/2, -z+1/2'
'-x, -y, -z'
'x-1/2, -y-1/2, z-1/2'

loop_
_atom_site_label
_atom_site_type_symbol
_atom_site_fract_x
_atom_site_fract_y
_atom_site_fract_z
_atom_site_U_iso_or_equiv
_atom_site_adp_type
_atom_site_occupancy
_atom_site_site_symmetry_order
_atom_site_calc_flag
As1 As 0.68285(7) 0.21507(12) 0.12465(17) 0.0155(7) Uani 1 1 d
As2 As 0.38542(7) 0.17561(11) 0.30362(17) 0.0160(7) Uani 1 1 d
O1 O 0.7285(8) 0.3672(11) 0.3146(17) 0.032(6) Uani 1 1 d
O2 O 0.4648(6) 0.1516(12) 0.1295(14) 0.029(5) Uani 1 1 d
O3 O 0.1751(5) 0.0517(8) 0.2122(12) 0.026(5) Uani 1 1 d

loop_
_atom_site_aniso_label
_atom_site_aniso_U_11
_atom_site_aniso_U_22
_atom_site_aniso_U_33
_atom_site_aniso_U_23
_atom_site_aniso_U_13
_atom_site_aniso_U_12
As1 0.0131(3) 0.0167(3) 0.017(2) 0.0019(4) 0.0040(6) -0.00150(18)
As2 0.0144(3) 0.0114(3) 0.023(2) 0.0003(3) 0.0051(6) 0.00155(17)
O1 0.039(3) 0.030(2) 0.025(19) -0.003(4) 0.001(5) -0.022(2)
O2 0.0132(16) 0.041(3) 0.036(17) -0.012(4) 0.013(4) 0.0007(17)
O3 0.0139(14) 0.0110(13) 0.053(15) 0.000(3) 0.008(4) 0.0000(13)

loop_
_atom_type_symbol
_atom_type_description
_atom_type_scat_dispersion_real
_atom_type_scat_dispersion_imag
_atom_type_scat_source
O O 0.0020 0.0020 'International Tables Vol C Tables 4.2.6.8 and 6.1.1.4'
As As 0.3110 0.7990 'International Tables Vol C Tables 4.2.6.8 and 6.1.1.4'

loop_
_geom_angle_atom_site_label_1
_geom_angle_atom_site_label_2
_geom_angle_atom_site_label_3
_geom_angle
_geom_angle_site_symmetry_1
O1 As1 O1 93.8(3) 2_645
O1 As1 O2 100.3(3) 2_645
O2 As1 O1 92.5(4) .
O3 As2 O2 93.1(4) .
O3 As2 O2 97.4(4) 2
O3 As2 O3 93.07(14) 2
As1 O1 As1 128.4(7) 2_655
As1 O2 As2 122.4(6) .
As2 O3 As2 123.5(3) 2_545

loop_
_geom_bond_atom_site_label_1
_geom_bond_atom_site_label_2
_geom_bond_distance
_geom_bond_site_symmetry_2
As1 O1 1.767(6) 2_645
As1 O1 1.793(14) .
As1 O2 1.769(4) .
As2 O2 1.798(11) .
As2 O3 1.791(5) .
As2 O3 1.770(4) 2
O1 As1 1.767(6) 2_655
O3 As2 1.770(4) 2_545

loop_
_geom_torsion_atom_site_label_1
_geom_torsion_atom_site_label_2
_geom_torsion_atom_site_label_3
_geom_torsion_atom_site_label_4
_geom_torsion
_geom_torsion_site_symmetry_1
_geom_torsion_site_symmetry_4
O1 As1 O1 As1 135.2(6) 2_645 2_655
O1 As1 O2 As2 -12.3(4) . .
O1 As1 O2 As2 82.0(6) 2_645 .
O2 As1 O1 As1 -124.3(5) . 2_655
O2 As2 O3 As2 88.8(6) . 2_545
O3 As2 O2 As1 -174.8(4) . .
O3 As2 O2 As1 91.7(4) 2 .
O3 As2 O3 As2 -173.6(9) 2 2_545
